data_7032154
loop_
_publ_author_name
'Holthausen, Michael H.'
'Mallov, Ian'
'Stephan, Douglas W.'

_publ_section_title
;
 Phosphinimine-substituted boranes and borenium ions.
;
_journal_issue 40
_journal_name_full 'Dalton transactions (Cambridge, England : 2003)'
_journal_page_first 15201
_journal_page_last 15211
_journal_paper_doi 10.1039/c4dt02406k
_journal_volume 43
_journal_year 2014
_chemical_formula_moiety 'C18 H32 B Cl N P'
_chemical_formula_sum 'C18 H32 B Cl N P'
_chemical_formula_weight 339.68
_chemical_name_systematic
;
 ?
;
_space_group_IT_number 4
_symmetry_cell_setting monoclinic
_symmetry_space_group_name_Hall 'P 2yb'
_symmetry_space_group_name_H-M 'P 1 21 1'
_atom_sites_solution_hydrogens geom
_atom_sites_solution_primary direct
_atom_sites_solution_secondary difmap
_audit_creation_method SHELXL-97
_cell_angle_alpha 90.00
_cell_angle_beta 99.781(4)
_cell_angle_gamma 90.00
_cell_formula_units_Z 8
_cell_length_a 8.7750(9)
_cell_length_b 22.773(2)
_cell_length_c 19.917(2)
_cell_measurement_reflns_used 6066
_cell_measurement_temperature 150(2)
_cell_measurement_theta_max 49.488
_cell_measurement_theta_min 4.521
_cell_volume 3922.2(7)
_computing_cell_refinement
'Bruker SMART. Area-Detector Software Package. (Siemens Industrial Automation, 1993, Inc.: Madison, WI)'
_computing_data_collection
'Bruker SMART. Area-Detector Software Package. (Siemens Industrial Automation, 1993, Inc.: Madison, WI)'
_computing_data_reduction
'Bruker SAINT. Area-Detector Integration Software. (Siemens Industrial Automation, 1995, Inc.: Madison, WI)'
_computing_molecular_graphics 'Ortep for Windows (L. J. Farrugia, J. Appl. Cryst. 1997, 30, 565)'
_computing_publication_material 'WinGX v1.70.01 (L. J. Farrugia, J. Appl. Cryst. 1999, 32, 837)'
_computing_structure_refinement
'SHELX-97. Programs for Crystal Structure Analysis. (G. M. Sheldrick, 1997, Release 97-2, University of Gttingen, Germany)'
_computing_structure_solution
'SHELX-97. Programs for Crystal Structure Analysis. (G. M. Sheldrick, 1997, Release 97-2, University of Gttingen, Germany)'
_diffrn_ambient_temperature 150(2)
_diffrn_measured_fraction_theta_full 0.995
_diffrn_measured_fraction_theta_max 0.995
_diffrn_measurement_device_type 'Bruker Apex II CCD detector'
_diffrn_measurement_method 'phi and omega scans'
_diffrn_radiation_monochromator graphite
_diffrn_radiation_source 'fine-focus sealed tube'
_diffrn_radiation_type MoK\a
_diffrn_radiation_wavelength 0.71073
_diffrn_reflns_av_R_equivalents 0.0764
_diffrn_reflns_av_unetI/netI 0.1737
_diffrn_reflns_limit_h_max 11
_diffrn_reflns_limit_h_min -7
_diffrn_reflns_limit_k_max 26
_diffrn_reflns_limit_k_min -29
_diffrn_reflns_limit_l_max 25
_diffrn_reflns_limit_l_min -25
_diffrn_reflns_number 31274
_diffrn_reflns_theta_full 27.46
_diffrn_reflns_theta_max 27.46
_diffrn_reflns_theta_min 1.37
_exptl_absorpt_coefficient_mu 0.274
_exptl_absorpt_correction_T_max 0.7456
_exptl_absorpt_correction_T_min 0.6673
_exptl_absorpt_correction_type multi-scan
_exptl_absorpt_process_details
'SADABS. Area-Detector Integration Software. (Siemens Industrial Automation, 1995, Inc.: Madison, WI)'
_exptl_crystal_colour colorless
_exptl_crystal_density_diffrn 1.150
_exptl_crystal_density_method 'not measured'
_exptl_crystal_description block
_exptl_crystal_F_000 1472
_exptl_crystal_size_max 0.10
_exptl_crystal_size_mid 0.10
_exptl_crystal_size_min 0.10
_refine_diff_density_max 0.545
_refine_diff_density_min -0.452
_refine_diff_density_rms 0.076
_refine_ls_abs_structure_details 'Flack H D (1983), Acta Cryst. A39, 876-881'
_refine_ls_abs_structure_Flack 0.48(7)
_refine_ls_extinction_method none
_refine_ls_goodness_of_fit_ref 0.983
_refine_ls_hydrogen_treatment constr
_refine_ls_matrix_type full
_refine_ls_number_parameters 829
_refine_ls_number_reflns 16698
_refine_ls_number_restraints 97
_refine_ls_restrained_S_all 0.981
_refine_ls_R_factor_all 0.1564
_refine_ls_R_factor_gt 0.0722
_refine_ls_shift/su_max 0.001
_refine_ls_shift/su_mean 0.000
_refine_ls_structure_factor_coef Fsqd
_refine_ls_weighting_details 'calc w=1/[\s^2^(Fo^2^)+(0.0482P)^2^+0.0000P] where P=(Fo^2^+2Fc^2^)/3'
_refine_ls_weighting_scheme calc
_refine_ls_wR_factor_gt 0.1180
_refine_ls_wR_factor_ref 0.1485
_reflns_number_gt 9225
_reflns_number_total 16698
_reflns_threshold_expression >2sigma(I)
_cod_data_source_file c4dt02406k1.cif
_cod_data_source_block 6a
_cod_depositor_comments 'Adding full bibliography for 7032148--7032159.cif.'
_cod_original_sg_symbol_H-M 'P 21'
_cod_database_code 7032154

loop_
_symmetry_equiv_pos_as_xyz
'x, y, z'
'-x, y+1/2, -z'

loop_
_atom_site_label
_atom_site_type_symbol
_atom_site_fract_x
_atom_site_fract_y
_atom_site_fract_z
_atom_site_U_iso_or_equiv
_atom_site_adp_type
_atom_site_occupancy
_atom_site_symmetry_multiplicity
_atom_site_calc_flag
_atom_site_refinement_flags
C1 C 0.7666(6) 0.8625(2) 0.9825(2) 0.0256(13) Uani 1 1 d .
C2 C 0.6531(7) 0.8644(3) 0.9151(2) 0.0373(15) Uani 1 1 d .
H2A H 0.5535 0.8479 0.9217 0.056 Uiso 1 1 calc R
H2B H 0.6946 0.8413 0.8808 0.056 Uiso 1 1 calc R
H2C H 0.6384 0.9051 0.8996 0.056 Uiso 1 1 calc R
C3 C 0.9291(6) 0.8814(2) 0.9703(3) 0.0334(14) Uani 1 1 d .
H3A H 0.9696 0.8519 0.9421 0.050 Uiso 1 1 calc R
H3B H 0.9987 0.8848 1.0141 0.050 Uiso 1 1 calc R
H3C H 0.9218 0.9194 0.9469 0.050 Uiso 1 1 calc R
C4 C 0.7838(6) 0.7976(2) 1.0078(3) 0.0314(14) Uani 1 1 d .
H4A H 0.8490 0.7962 1.0529 0.047 Uiso 1 1 calc R
H4B H 0.8317 0.7742 0.9756 0.047 Uiso 1 1 calc R
H4C H 0.6815 0.7815 1.0106 0.047 Uiso 1 1 calc R
C5 C 0.5013(6) 0.8973(2) 1.0575(2) 0.0265(13) Uani 1 1 d .
C6 C 0.4578(6) 0.8311(2) 1.0535(3) 0.0351(15) Uani 1 1 d .
H6A H 0.4646 0.8161 1.0080 0.053 Uiso 1 1 calc R
H6B H 0.3520 0.8262 1.0623 0.053 Uiso 1 1 calc R
H6C H 0.5294 0.8093 1.0878 0.053 Uiso 1 1 calc R
C7 C 0.3867(6) 0.9301(2) 1.0028(3) 0.0395(16) Uani 1 1 d .
H7A H 0.4014 0.9726 1.0089 0.059 Uiso 1 1 calc R
H7B H 0.2805 0.9198 1.0073 0.059 Uiso 1 1 calc R
H7C H 0.4054 0.9189 0.9574 0.059 Uiso 1 1 calc R
C8 C 0.4709(6) 0.9152(3) 1.1292(3) 0.0394(15) Uani 1 1 d .
H8A H 0.3598 0.9131 1.1302 0.059 Uiso 1 1 calc R
H8B H 0.5073 0.9555 1.1392 0.059 Uiso 1 1 calc R
H8C H 0.5264 0.8885 1.1634 0.059 Uiso 1 1 calc R
C9 C 0.7488(6) 0.9892(2) 1.0379(2) 0.0233(12) Uani 1 1 d .
C10 C 0.6982(6) 1.0097(2) 0.9632(3) 0.0334(14) Uani 1 1 d .
H10A H 0.7535 0.9868 0.9332 0.050 Uiso 1 1 calc R
H10B H 0.7226 1.0514 0.9595 0.050 Uiso 1 1 calc R
H10C H 0.5866 1.0038 0.9496 0.050 Uiso 1 1 calc R
C11 C 0.6676(7) 1.0291(2) 1.0843(3) 0.0324(15) Uani 1 1 d .
H11A H 0.7025 1.0698 1.0810 0.049 Uiso 1 1 calc R
H11B H 0.6936 1.0157 1.1316 0.049 Uiso 1 1 calc R
H11C H 0.5553 1.0272 1.0694 0.049 Uiso 1 1 calc R
C12 C 0.9236(6) 1.0019(2) 1.0582(3) 0.0354(15) Uani 1 1 d .
H12A H 0.9423 1.0440 1.0537 0.053 Uiso 1 1 calc R
H12B H 0.9808 0.9799 1.0282 0.053 Uiso 1 1 calc R
H12C H 0.9585 0.9898 1.1055 0.053 Uiso 1 1 calc R
C13 C 1.0245(6) 0.8570(2) 1.2223(2) 0.0220(13) Uani 1 1 d .
C14 C 1.0679(7) 0.8499(3) 1.2926(3) 0.0326(15) Uani 1 1 d .
H14 H 1.0125 0.8707 1.3221 0.039 Uiso 1 1 calc R
C15 C 1.1887(7) 0.8136(3) 1.3213(3) 0.0418(17) Uani 1 1 d .
H15 H 1.2116 0.8084 1.3693 0.050 Uiso 1 1 calc R
C16 C 1.2756(7) 0.7850(3) 1.2794(3) 0.0453(18) Uani 1 1 d .
H16 H 1.3597 0.7606 1.2985 0.054 Uiso 1 1 calc R
C17 C 1.2394(7) 0.7921(3) 1.2100(3) 0.0409(16) Uani 1 1 d .
H17 H 1.2994 0.7729 1.1811 0.049 Uiso 1 1 calc R
C18 C 1.1163(6) 0.8270(2) 1.1823(3) 0.0323(14) Uani 1 1 d .
H18 H 1.0926 0.8308 1.1342 0.039 Uiso 1 1 calc R
C19 C 0.3002(6) 0.0590(2) 0.2592(3) 0.0260(13) Uani 1 1 d .
C20 C 0.2087(7) 0.0077(2) 0.2823(3) 0.0416(16) Uani 1 1 d .
H20A H 0.2162 0.0089 0.3319 0.062 Uiso 1 1 calc R
H20B H 0.2513 -0.0295 0.2690 0.062 Uiso 1 1 calc R
H20C H 0.0999 0.0108 0.2608 0.062 Uiso 1 1 calc R
C21 C 0.4713(6) 0.0468(2) 0.2862(3) 0.0365(15) Uani 1 1 d .
H21A H 0.4947 0.0057 0.2775 0.055 Uiso 1 1 calc R
H21B H 0.4933 0.0544 0.3353 0.055 Uiso 1 1 calc R
H21C H 0.5355 0.0725 0.2630 0.055 Uiso 1 1 calc R
C22 C 0.2729(7) 0.0608(3) 0.1793(3) 0.0383(16) Uani 1 1 d .
H22A H 0.1659 0.0724 0.1621 0.057 Uiso 1 1 calc R
H22B H 0.2921 0.0217 0.1618 0.057 Uiso 1 1 calc R
H22C H 0.3437 0.0892 0.1642 0.057 Uiso 1 1 calc R
C23 C 0.3177(6) 0.1948(2) 0.2548(3) 0.0258(13) Uani 1 1 d .
C24 C 0.2208(6) 0.2126(3) 0.1848(3) 0.0401(16) Uani 1 1 d .
H24A H 0.2132 0.1792 0.1536 0.060 Uiso 1 1 calc R
H24B H 0.2714 0.2455 0.1657 0.060 Uiso 1 1 calc R
H24C H 0.1169 0.2245 0.1913 0.060 Uiso 1 1 calc R
C25 C 0.4843(6) 0.1836(2) 0.2440(3) 0.0307(14) Uani 1 1 d .
H25A H 0.5308 0.2207 0.2327 0.046 Uiso 1 1 calc R
H25B H 0.4838 0.1556 0.2066 0.046 Uiso 1 1 calc R
H25C H 0.5447 0.1674 0.2858 0.046 Uiso 1 1 calc R
C26 C 0.3256(7) 0.2482(2) 0.3040(3) 0.0396(15) Uani 1 1 d .
H26A H 0.2207 0.2592 0.3099 0.059 Uiso 1 1 calc R
H26B H 0.3745 0.2814 0.2848 0.059 Uiso 1 1 calc R
H26C H 0.3864 0.2376 0.3483 0.059 Uiso 1 1 calc R
C27 C 0.0217(6) 0.1350(2) 0.2863(2) 0.0237(12) Uani 1 1 d .
C28 C -0.0656(6) 0.1197(3) 0.2144(2) 0.0324(14) Uani 1 1 d .
H28A H -0.0244 0.1433 0.1804 0.049 Uiso 1 1 calc R
H28B H -0.1759 0.1282 0.2118 0.049 Uiso 1 1 calc R
H28C H -0.0518 0.0779 0.2053 0.049 Uiso 1 1 calc R
C29 C -0.0229(7) 0.1969(2) 0.3054(3) 0.0383(15) Uani 1 1 d .
H29A H 0.0373 0.2076 0.3497 0.057 Uiso 1 1 calc R
H29B H -0.1334 0.1980 0.3080 0.057 Uiso 1 1 calc R
H29C H -0.0012 0.2248 0.2708 0.057 Uiso 1 1 calc R
C30 C -0.0364(6) 0.0933(3) 0.3375(3) 0.0358(15) Uani 1 1 d .
H30A H -0.1484 0.0979 0.3344 0.054 Uiso 1 1 calc R
H30B H 0.0151 0.1029 0.3838 0.054 Uiso 1 1 calc R
H30C H -0.0127 0.0527 0.3269 0.054 Uiso 1 1 calc R
C31 C 0.5173(6) 0.1484(2) 0.4834(2) 0.0226(13) Uani 1 1 d .
C32 C 0.5554(7) 0.1482(2) 0.5551(3) 0.0319(15) Uani 1 1 d .
H32 H 0.4789 0.1372 0.5813 0.038 Uiso 1 1 calc R
C33 C 0.7019(7) 0.1636(3) 0.5885(3) 0.0402(16) Uani 1 1 d .
H33 H 0.7245 0.1623 0.6368 0.048 Uiso 1 1 calc R
C34 C 0.8144(7) 0.1806(3) 0.5524(3) 0.0481(18) Uani 1 1 d .
H34 H 0.9139 0.1919 0.5754 0.058 Uiso 1 1 calc R
C35 C 0.7809(7) 0.1811(3) 0.4825(3) 0.0494(18) Uani 1 1 d .
H35 H 0.8580 0.1927 0.4570 0.059 Uiso 1 1 calc R
C36 C 0.6364(6) 0.1649(3) 0.4489(3) 0.0354(15) Uani 1 1 d .
H36 H 0.6173 0.1650 0.4005 0.043 Uiso 1 1 calc R
C37 C 0.8294(6) -0.0331(2) 0.5019(3) 0.0303(14) Uani 1 1 d .
C38 C 0.7537(8) -0.0016(3) 0.4373(3) 0.057(2) Uani 1 1 d .
H38A H 0.8190 0.0314 0.4281 0.085 Uiso 1 1 calc R
H38B H 0.6520 0.0131 0.4433 0.085 Uiso 1 1 calc R
H38C H 0.7415 -0.0291 0.3989 0.085 Uiso 1 1 calc R
C39 C 0.9936(7) -0.0516(3) 0.4875(4) 0.072(2) Uani 1 1 d .
H39A H 1.0487 -0.0733 0.5268 0.108 Uiso 1 1 calc R
H39B H 1.0526 -0.0164 0.4800 0.108 Uiso 1 1 calc R
H39C H 0.9817 -0.0766 0.4469 0.108 Uiso 1 1 calc R
C40 C 0.8575(11) 0.0090(3) 0.5609(3) 0.088(3) Uani 1 1 d .
H40A H 0.7584 0.0242 0.5699 0.132 Uiso 1 1 calc R
H40B H 0.9214 0.0418 0.5498 0.132 Uiso 1 1 calc R
H40C H 0.9112 -0.0113 0.6015 0.132 Uiso 1 1 calc R
C41 C 0.7548(8) -0.1642(3) 0.4699(3) 0.0436(16) Uani 1 1 d U
C42 C 0.9138(9) -0.1882(4) 0.4882(4) 0.093(3) Uani 1 1 d U
H42A H 0.9890 -0.1578 0.4815 0.140 Uiso 1 1 calc R
H42B H 0.9256 -0.2220 0.4590 0.140 Uiso 1 1 calc R
H42C H 0.9318 -0.2006 0.5360 0.140 Uiso 1 1 calc R
C43 C 0.7208(7) -0.1517(3) 0.3932(3) 0.0531(18) Uani 1 1 d U
H43A H 0.7397 -0.1872 0.3681 0.080 Uiso 1 1 calc R
H43B H 0.7884 -0.1200 0.3824 0.080 Uiso 1 1 calc R
H43C H 0.6125 -0.1397 0.3800 0.080 Uiso 1 1 calc R
C44 C 0.6341(10) -0.2138(3) 0.4793(4) 0.091(3) Uani 1 1 d U
H44A H 0.6374 -0.2447 0.4453 0.136 Uiso 1 1 calc R
H44B H 0.5299 -0.1969 0.4732 0.136 Uiso 1 1 calc R
H44C H 0.6602 -0.2306 0.5251 0.136 Uiso 1 1 calc R
C45 C 0.5122(6) -0.0850(3) 0.5183(3) 0.0424(16) Uani 1 1 d U
C46 C 0.4224(6) -0.0787(3) 0.4456(3) 0.0496(19) Uani 1 1 d U
H46A H 0.3173 -0.0650 0.4473 0.074 Uiso 1 1 calc R
H46B H 0.4175 -0.1169 0.4226 0.074 Uiso 1 1 calc R
H46C H 0.4748 -0.0503 0.4204 0.074 Uiso 1 1 calc R
C47 C 0.4384(8) -0.1289(4) 0.5582(4) 0.092(3) Uani 1 1 d U
H47A H 0.4241 -0.1660 0.5330 0.138 Uiso 1 1 calc R
H47B H 0.3377 -0.1141 0.5656 0.138 Uiso 1 1 calc R
H47C H 0.5050 -0.1355 0.6023 0.138 Uiso 1 1 calc R
C48 C 0.4926(8) -0.0245(4) 0.5536(3) 0.080(3) Uani 1 1 d U
H48A H 0.5509 -0.0250 0.6002 0.120 Uiso 1 1 calc R
H48B H 0.3829 -0.0177 0.5550 0.120 Uiso 1 1 calc R
H48C H 0.5319 0.0071 0.5277 0.120 Uiso 1 1 calc R
C49 C 0.9959(6) -0.1327(2) 0.7125(3) 0.0217(12) Uani 1 1 d .
C50 C 1.0238(6) -0.1369(2) 0.7847(3) 0.0244(13) Uani 1 1 d .
H50 H 0.9430 -0.1284 0.8095 0.029 Uiso 1 1 calc R
C51 C 1.1682(7) -0.1534(2) 0.8193(3) 0.0307(14) Uani 1 1 d .
H51 H 1.1859 -0.1554 0.8676 0.037 Uiso 1 1 calc R
C52 C 1.2866(6) -0.1668(2) 0.7843(3) 0.0292(14) Uani 1 1 d .
H52 H 1.3843 -0.1787 0.8086 0.035 Uiso 1 1 calc R
C53 C 1.2632(6) -0.1630(2) 0.7137(3) 0.0313(14) Uani 1 1 d .
H53 H 1.3448 -0.1716 0.6895 0.038 Uiso 1 1 calc R
C54 C 1.1177(6) -0.1465(2) 0.6790(3) 0.0283(13) Uani 1 1 d .
H54 H 1.1014 -0.1446 0.6306 0.034 Uiso 1 1 calc R
C59 C 0.7645(6) 0.6787(2) 0.2328(3) 0.0324(14) Uani 1 1 d .
C60 C 0.8897(7) 0.6823(3) 0.2978(3) 0.056(2) Uani 1 1 d .
H60A H 0.8859 0.7211 0.3188 0.084 Uiso 1 1 calc R
H60B H 0.9921 0.6762 0.2855 0.084 Uiso 1 1 calc R
H60C H 0.8703 0.6519 0.3301 0.084 Uiso 1 1 calc R
C61 C 0.7993(8) 0.7254(2) 0.1814(3) 0.056(2) Uani 1 1 d .
H61A H 0.8987 0.7166 0.1674 0.084 Uiso 1 1 calc R
H61B H 0.8042 0.7643 0.2028 0.084 Uiso 1 1 calc R
H61C H 0.7172 0.7251 0.1413 0.084 Uiso 1 1 calc R
C62 C 0.6082(7) 0.6973(3) 0.2523(3) 0.0470(18) Uani 1 1 d .
H62A H 0.6155 0.7379 0.2688 0.071 Uiso 1 1 calc R
H62B H 0.5837 0.6714 0.2883 0.071 Uiso 1 1 calc R
H62C H 0.5266 0.6944 0.2122 0.071 Uiso 1 1 calc R
C63 C 0.6359(6) 0.5520(2) 0.2366(3) 0.0267(13) Uani 1 1 d .
C64 C 0.6884(7) 0.5526(3) 0.3145(3) 0.0480(18) Uani 1 1 d .
H64A H 0.7981 0.5421 0.3253 0.072 Uiso 1 1 calc R
H64B H 0.6272 0.5241 0.3355 0.072 Uiso 1 1 calc R
H64C H 0.6731 0.5919 0.3321 0.072 Uiso 1 1 calc R
C65 C 0.4618(6) 0.5667(3) 0.2199(3) 0.0375(15) Uani 1 1 d .
H65A H 0.4429 0.6046 0.2403 0.056 Uiso 1 1 calc R
H65B H 0.4026 0.5360 0.2384 0.056 Uiso 1 1 calc R
H65C H 0.4296 0.5688 0.1704 0.056 Uiso 1 1 calc R
C66 C 0.6495(7) 0.4889(2) 0.2110(3) 0.0447(17) Uani 1 1 d .
H66A H 0.5807 0.4631 0.2316 0.067 Uiso 1 1 calc R
H66B H 0.7565 0.4753 0.2238 0.067 Uiso 1 1 calc R
H66C H 0.6199 0.4879 0.1613 0.067 Uiso 1 1 calc R
C67 C 0.9437(6) 0.5738(3) 0.1867(3) 0.0321(14) Uani 1 1 d .
C68 C 1.0279(6) 0.5478(3) 0.2547(3) 0.0403(16) Uani 1 1 d .
H68A H 1.0404 0.5783 0.2899 0.060 Uiso 1 1 calc R
H68B H 1.1298 0.5332 0.2487 0.060 Uiso 1 1 calc R
H68C H 0.9668 0.5153 0.2686 0.060 Uiso 1 1 calc R
C69 C 1.0449(6) 0.6207(3) 0.1618(3) 0.0506(18) Uani 1 1 d .
H69A H 1.1403 0.6027 0.1523 0.076 Uiso 1 1 calc R
H69B H 1.0704 0.6509 0.1969 0.076 Uiso 1 1 calc R
H69C H 0.9889 0.6387 0.1201 0.076 Uiso 1 1 calc R
C70 C 0.9276(7) 0.5236(3) 0.1322(3) 0.0442(17) Uani 1 1 d .
H70A H 1.0306 0.5097 0.1269 0.066 Uiso 1 1 calc R
H70B H 0.8735 0.5386 0.0885 0.066 Uiso 1 1 calc R
H70C H 0.8685 0.4910 0.1472 0.066 Uiso 1 1 calc R
C71 C 0.4707(6) 0.6657(2) 0.0155(2) 0.0200(12) Uani 1 1 d .
C72 C 0.3489(6) 0.6746(2) 0.0513(3) 0.0229(12) Uani 1 1 d .
H72 H 0.3612 0.6630 0.0977 0.027 Uiso 1 1 calc R
C73 C 0.2098(7) 0.7001(2) 0.0210(3) 0.0321(14) Uani 1 1 d .
H73 H 0.1282 0.7049 0.0464 0.038 Uiso 1 1 calc R
C74 C 0.1906(7) 0.7185(2) -0.0461(3) 0.0336(15) Uani 1 1 d .
H74 H 0.0963 0.7363 -0.0667 0.040 Uiso 1 1 calc R
C75 C 0.3082(7) 0.7110(2) -0.0827(3) 0.0287(14) Uani 1 1 d .
H75 H 0.2946 0.7231 -0.1290 0.034 Uiso 1 1 calc R
C76 C 0.4469(7) 0.6857(2) -0.0525(3) 0.0274(13) Uani 1 1 d .
H76 H 0.5279 0.6816 -0.0784 0.033 Uiso 1 1 calc R
N1 N 0.8172(5) 0.88836(16) 1.12055(19) 0.0196(10) Uani 1 1 d .
N2 N 0.3183(5) 0.1307(2) 0.3737(2) 0.0280(11) Uani 1 1 d .
N3 N 0.8023(5) -0.11659(18) 0.6006(2) 0.0265(11) Uani 1 1 d .
N4 N 0.6456(5) 0.61555(17) 0.11747(19) 0.0226(10) Uani 1 1 d .
B1 B 0.8807(7) 0.8932(2) 1.1875(3) 0.0217(15) Uani 1 1 d .
B2 B 0.3552(7) 0.1321(3) 0.4420(3) 0.0221(14) Uani 1 1 d .
B3 B 0.8369(8) -0.1141(3) 0.6698(3) 0.0292(16) Uani 1 1 d .
B4 B 0.6236(7) 0.6355(3) 0.0522(3) 0.0226(14) Uani 1 1 d .
P1 P 0.71021(15) 0.90943(6) 1.05316(6) 0.0190(3) Uani 1 1 d .
P2 P 0.24032(15) 0.12953(6) 0.29693(6) 0.0188(3) Uani 1 1 d .
P3 P 0.72488(15) -0.10018(6) 0.52619(7) 0.0221(3) Uani 1 1 d .
P4 P 0.74577(15) 0.60486(6) 0.18995(6) 0.0181(3) Uani 1 1 d .
Cl1 Cl 0.80405(17) 0.94412(6) 1.24678(7) 0.0342(4) Uani 1 1 d .
Cl2 Cl 0.20932(18) 0.11663(9) 0.49728(7) 0.0576(6) Uani 1 1 d .
Cl3 Cl 0.69334(16) -0.08719(7) 0.72172(7) 0.0368(4) Uani 1 1 d .
Cl4 Cl 0.77149(18) 0.62548(8) -0.00284(7) 0.0510(5) Uani 1 1 d .

loop_
_atom_site_aniso_label
_atom_site_aniso_U_11
_atom_site_aniso_U_22
_atom_site_aniso_U_33
_atom_site_aniso_U_23
_atom_site_aniso_U_13
_atom_site_aniso_U_12
C1 0.036(3) 0.029(3) 0.011(3) -0.006(2) 0.003(2) 0.004(3)
C2 0.044(4) 0.045(4) 0.021(3) -0.009(3) 0.000(3) 0.006(3)
C3 0.037(4) 0.038(4) 0.027(3) 0.004(3) 0.012(3) 0.009(3)
C4 0.038(4) 0.025(3) 0.034(3) -0.006(3) 0.012(3) 0.004(3)
C5 0.025(3) 0.027(3) 0.027(3) -0.004(3) 0.004(2) 0.000(3)
C6 0.039(4) 0.025(3) 0.044(4) -0.010(3) 0.015(3) -0.013(3)
C7 0.021(3) 0.040(4) 0.053(4) -0.001(3) -0.003(3) 0.003(3)
C8 0.033(3) 0.042(4) 0.045(4) -0.015(3) 0.013(3) -0.006(3)
C9 0.020(3) 0.024(3) 0.025(3) 0.000(2) 0.000(2) -0.003(2)
C10 0.038(4) 0.028(3) 0.033(3) 0.008(3) 0.003(3) -0.005(3)
C11 0.046(4) 0.018(3) 0.033(3) 0.001(3) 0.005(3) 0.003(3)
C12 0.041(4) 0.024(3) 0.040(3) 0.004(3) 0.005(3) -0.009(3)
C13 0.021(3) 0.022(3) 0.023(3) 0.006(2) 0.004(2) -0.007(2)
C14 0.036(4) 0.041(4) 0.020(3) -0.002(3) 0.002(3) -0.003(3)
C15 0.041(4) 0.054(4) 0.025(3) 0.015(3) -0.009(3) -0.002(3)
C16 0.028(4) 0.065(5) 0.042(4) 0.010(4) 0.002(3) 0.010(3)
C17 0.038(4) 0.057(5) 0.031(4) 0.010(3) 0.014(3) 0.017(3)
C18 0.031(3) 0.041(4) 0.024(3) 0.013(3) 0.003(3) 0.006(3)
C19 0.024(3) 0.020(3) 0.033(3) -0.001(2) 0.001(3) 0.008(3)
C20 0.036(4) 0.019(3) 0.067(4) 0.002(3) 0.004(3) 0.003(3)
C21 0.032(4) 0.029(4) 0.048(4) 0.001(3) 0.005(3) 0.009(3)
C22 0.038(4) 0.041(4) 0.034(4) -0.019(3) 0.003(3) 0.008(3)
C23 0.027(3) 0.024(3) 0.028(3) 0.007(2) 0.010(3) 0.000(3)
C24 0.038(4) 0.045(4) 0.037(4) 0.022(3) 0.005(3) -0.004(3)
C25 0.026(3) 0.038(4) 0.030(3) 0.007(3) 0.012(3) -0.009(3)
C26 0.044(4) 0.022(3) 0.054(4) -0.003(3) 0.011(3) -0.006(3)
C27 0.018(3) 0.032(3) 0.020(3) -0.005(3) 0.000(2) -0.004(3)
C28 0.020(3) 0.045(4) 0.031(3) -0.001(3) 0.001(2) -0.002(3)
C29 0.032(4) 0.030(4) 0.055(4) -0.004(3) 0.013(3) 0.001(3)
C30 0.025(3) 0.050(4) 0.034(3) -0.003(3) 0.010(3) -0.010(3)
C31 0.032(3) 0.018(3) 0.019(3) -0.003(2) 0.007(3) 0.005(2)
C32 0.037(4) 0.042(4) 0.016(3) -0.002(3) 0.004(3) -0.012(3)
C33 0.034(4) 0.061(4) 0.021(3) -0.008(3) -0.008(3) -0.002(3)
C34 0.039(4) 0.071(5) 0.028(4) -0.005(3) -0.011(3) -0.014(4)
C35 0.031(4) 0.078(5) 0.037(4) -0.003(4) 0.000(3) -0.012(4)
C36 0.028(4) 0.055(4) 0.023(3) 0.000(3) 0.002(3) -0.006(3)
C37 0.024(3) 0.028(3) 0.036(4) 0.009(3) -0.002(3) -0.009(3)
C38 0.076(5) 0.058(5) 0.039(4) 0.021(4) 0.015(4) -0.014(4)
C39 0.044(4) 0.077(6) 0.096(6) 0.025(5) 0.017(4) -0.008(4)
C40 0.163(9) 0.051(5) 0.050(5) -0.009(4) 0.020(5) -0.050(6)
C41 0.067(5) 0.030(4) 0.041(4) -0.003(3) 0.030(3) 0.001(3)
C42 0.108(6) 0.104(7) 0.053(5) -0.041(5) -0.029(4) 0.075(5)
C43 0.054(4) 0.071(5) 0.034(3) -0.031(3) 0.005(3) 0.014(4)
C44 0.151(8) 0.045(5) 0.082(6) -0.010(4) 0.033(6) -0.034(5)
C45 0.022(3) 0.076(5) 0.030(3) 0.004(3) 0.006(2) 0.010(3)
C46 0.024(3) 0.092(6) 0.032(3) -0.002(3) 0.003(3) 0.006(4)
C47 0.035(4) 0.172(8) 0.068(5) 0.061(5) 0.006(4) -0.015(5)
C48 0.053(5) 0.133(6) 0.050(4) -0.033(4) -0.005(4) 0.050(5)
C49 0.020(3) 0.019(3) 0.027(3) 0.001(2) 0.006(2) 0.001(2)
C50 0.028(3) 0.019(3) 0.027(3) 0.002(2) 0.010(3) 0.000(3)
C51 0.042(4) 0.023(3) 0.025(3) -0.003(3) 0.002(3) 0.002(3)
C52 0.024(3) 0.026(3) 0.035(4) 0.003(3) -0.005(3) 0.002(3)
C53 0.026(3) 0.040(4) 0.030(3) 0.005(3) 0.010(3) -0.001(3)
C54 0.031(3) 0.034(3) 0.020(3) 0.003(3) 0.005(3) 0.005(3)
C59 0.029(3) 0.031(4) 0.033(3) -0.005(3) -0.006(3) 0.006(3)
C60 0.060(5) 0.045(4) 0.052(4) -0.013(3) -0.026(4) 0.002(4)
C61 0.059(5) 0.022(4) 0.080(5) 0.008(3) -0.009(4) -0.012(3)
C62 0.051(4) 0.036(4) 0.048(4) -0.020(3) -0.009(3) 0.015(3)
C63 0.020(3) 0.030(3) 0.031(3) 0.007(3) 0.006(3) 0.001(3)
C64 0.042(4) 0.072(5) 0.031(4) 0.026(3) 0.010(3) 0.008(4)
C65 0.031(4) 0.047(4) 0.035(3) 0.015(3) 0.006(3) -0.007(3)
C66 0.034(4) 0.034(4) 0.067(4) 0.011(3) 0.010(3) -0.007(3)
C67 0.019(3) 0.048(4) 0.031(3) 0.015(3) 0.009(3) 0.011(3)
C68 0.021(3) 0.055(4) 0.045(4) 0.016(3) 0.008(3) 0.014(3)
C69 0.023(3) 0.076(5) 0.054(4) 0.025(4) 0.011(3) 0.001(3)
C70 0.053(4) 0.047(4) 0.039(4) 0.008(3) 0.023(3) 0.022(3)
C71 0.029(3) 0.015(3) 0.016(3) -0.004(2) 0.004(2) -0.008(2)
C72 0.029(3) 0.021(3) 0.018(3) 0.002(2) 0.003(2) -0.001(3)
C73 0.031(4) 0.034(4) 0.030(3) 0.010(3) 0.002(3) 0.000(3)
C74 0.030(4) 0.033(4) 0.033(3) 0.001(3) -0.009(3) 0.006(3)
C75 0.034(4) 0.026(3) 0.024(3) 0.007(3) -0.003(3) -0.001(3)
C76 0.039(4) 0.023(3) 0.022(3) -0.004(2) 0.009(3) -0.006(3)
N1 0.022(2) 0.021(2) 0.016(2) -0.0027(18) 0.0030(19) 0.0021(19)
N2 0.028(3) 0.036(3) 0.018(2) 0.000(2) -0.0027(19) -0.004(2)
N3 0.023(3) 0.029(3) 0.028(3) 0.006(2) 0.007(2) 0.004(2)
N4 0.021(2) 0.027(3) 0.019(2) 0.005(2) 0.0027(19) 0.002(2)
B1 0.025(4) 0.015(3) 0.028(4) -0.002(3) 0.012(3) -0.012(3)
B2 0.019(3) 0.022(3) 0.027(3) -0.003(3) 0.008(3) 0.003(3)
B3 0.026(4) 0.026(4) 0.038(4) 0.001(3) 0.011(3) -0.002(3)
B4 0.030(4) 0.021(4) 0.018(3) -0.003(3) 0.009(3) 0.000(3)
P1 0.0183(7) 0.0195(8) 0.0187(7) -0.0011(6) 0.0020(6) 0.0005(6)
P2 0.0186(8) 0.0198(8) 0.0177(7) 0.0013(6) 0.0024(6) -0.0017(6)
P3 0.0196(8) 0.0261(9) 0.0216(7) 0.0003(7) 0.0066(6) 0.0019(7)
P4 0.0157(7) 0.0217(8) 0.0174(7) 0.0032(6) 0.0038(6) 0.0021(6)
Cl1 0.0437(9) 0.0358(9) 0.0232(7) -0.0065(7) 0.0058(7) 0.0086(7)
Cl2 0.0353(9) 0.1126(17) 0.0254(8) 0.0075(9) 0.0070(7) -0.0235(10)
Cl3 0.0323(8) 0.0420(9) 0.0377(8) -0.0053(7) 0.0111(7) 0.0099(8)
Cl4 0.0469(10) 0.0838(13) 0.0264(8) 0.0151(9) 0.0177(7) 0.0261(10)

loop_
_atom_type_symbol
_atom_type_description
_atom_type_scat_dispersion_real
_atom_type_scat_dispersion_imag
_atom_type_scat_source
H H 0.0000 0.0000 'International Tables Vol C Tables 4.2.6.8 and 6.1.1.4'
C C 0.0033 0.0016 'International Tables Vol C Tables 4.2.6.8 and 6.1.1.4'
N N 0.0061 0.0033 'International Tables Vol C Tables 4.2.6.8 and 6.1.1.4'
B B 0.0013 0.0007 'International Tables Vol C Tables 4.2.6.8 and 6.1.1.4'
P P 0.1023 0.0942 'International Tables Vol C Tables 4.2.6.8 and 6.1.1.4'
Cl Cl 0.1484 0.1585 'International Tables Vol C Tables 4.2.6.8 and 6.1.1.4'

loop_
_geom_angle_atom_site_label_1
_geom_angle_atom_site_label_2
_geom_angle_atom_site_label_3
_geom_angle
C2 C1 C3 109.5(4)
C2 C1 C4 108.8(4)
C3 C1 C4 105.8(4)
C2 C1 P1 115.0(4)
C3 C1 P1 108.9(3)
C4 C1 P1 108.6(3)
C1 C2 H2A 109.5
C1 C2 H2B 109.5
H2A C2 H2B 109.5
C1 C2 H2C 109.5
H2A C2 H2C 109.5
H2B C2 H2C 109.5
C1 C3 H3A 109.5
C1 C3 H3B 109.5
H3A C3 H3B 109.5
C1 C3 H3C 109.5
H3A C3 H3C 109.5
H3B C3 H3C 109.5
C1 C4 H4A 109.5
C1 C4 H4B 109.5
H4A C4 H4B 109.5
C1 C4 H4C 109.5
H4A C4 H4C 109.5
H4B C4 H4C 109.5
C7 C5 C8 109.2(4)
C7 C5 C6 108.0(4)
C8 C5 C6 102.9(4)
C7 C5 P1 114.9(4)
C8 C5 P1 109.0(4)
C6 C5 P1 112.1(4)
C5 C6 H6A 109.5
C5 C6 H6B 109.5
H6A C6 H6B 109.5
C5 C6 H6C 109.5
H6A C6 H6C 109.5
H6B C6 H6C 109.5
C5 C7 H7A 109.5
C5 C7 H7B 109.5
H7A C7 H7B 109.5
C5 C7 H7C 109.5
H7A C7 H7C 109.5
H7B C7 H7C 109.5
C5 C8 H8A 109.5
C5 C8 H8B 109.5
H8A C8 H8B 109.5
C5 C8 H8C 109.5
H8A C8 H8C 109.5
H8B C8 H8C 109.5
C12 C9 C10 107.7(4)
C12 C9 C11 105.7(4)
C10 C9 C11 108.0(4)
C12 C9 P1 109.7(4)
C10 C9 P1 114.5(3)
C11 C9 P1 110.8(3)
C9 C10 H10A 109.5
C9 C10 H10B 109.5
H10A C10 H10B 109.5
C9 C10 H10C 109.5
H10A C10 H10C 109.5
H10B C10 H10C 109.5
C9 C11 H11A 109.5
C9 C11 H11B 109.5
H11A C11 H11B 109.5
C9 C11 H11C 109.5
H11A C11 H11C 109.5
H11B C11 H11C 109.5
C9 C12 H12A 109.5
C9 C12 H12B 109.5
H12A C12 H12B 109.5
C9 C12 H12C 109.5
H12A C12 H12C 109.5
H12B C12 H12C 109.5
C14 C13 C18 115.2(5)
C14 C13 B1 124.5(5)
C18 C13 B1 120.2(5)
C15 C14 C13 122.8(6)
C15 C14 H14 118.6
C13 C14 H14 118.6
C16 C15 C14 119.5(5)
C16 C15 H15 120.3
C14 C15 H15 120.3
C17 C16 C15 119.6(6)
C17 C16 H16 120.2
C15 C16 H16 120.2
C16 C17 C18 120.1(6)
C16 C17 H17 120.0
C18 C17 H17 120.0
C17 C18 C13 122.7(5)
C17 C18 H18 118.6
C13 C18 H18 118.6
C21 C19 C20 106.8(4)
C21 C19 C22 109.4(5)
C20 C19 C22 109.0(5)
C21 C19 P2 109.7(4)
C20 C19 P2 109.5(4)
C22 C19 P2 112.2(4)
C19 C20 H20A 109.5
C19 C20 H20B 109.5
H20A C20 H20B 109.5
C19 C20 H20C 109.5
H20A C20 H20C 109.5
H20B C20 H20C 109.5
C19 C21 H21A 109.5
C19 C21 H21B 109.5
H21A C21 H21B 109.5
C19 C21 H21C 109.5
H21A C21 H21C 109.5
H21B C21 H21C 109.5
C19 C22 H22A 109.5
C19 C22 H22B 109.5
H22A C22 H22B 109.5
C19 C22 H22C 109.5
H22A C22 H22C 109.5
H22B C22 H22C 109.5
C25 C23 C26 106.1(4)
C25 C23 C24 107.8(4)
C26 C23 C24 108.5(4)
C25 C23 P2 110.8(4)
C26 C23 P2 108.5(4)
C24 C23 P2 114.8(4)
C23 C24 H24A 109.5
C23 C24 H24B 109.5
H24A C24 H24B 109.5
C23 C24 H24C 109.5
H24A C24 H24C 109.5
H24B C24 H24C 109.5
C23 C25 H25A 109.5
C23 C25 H25B 109.5
H25A C25 H25B 109.5
C23 C25 H25C 109.5
H25A C25 H25C 109.5
H25B C25 H25C 109.5
C23 C26 H26A 109.5
C23 C26 H26B 109.5
H26A C26 H26B 109.5
C23 C26 H26C 109.5
H26A C26 H26C 109.5
H26B C26 H26C 109.5
C29 C27 C30 106.0(4)
C29 C27 C28 109.4(4)
C30 C27 C28 107.9(4)
C29 C27 P2 109.3(4)
C30 C27 P2 109.1(3)
C28 C27 P2 114.9(3)
C27 C28 H28A 109.5
C27 C28 H28B 109.5
H28A C28 H28B 109.5
C27 C28 H28C 109.5
H28A C28 H28C 109.5
H28B C28 H28C 109.5
C27 C29 H29A 109.5
C27 C29 H29B 109.5
H29A C29 H29B 109.5
C27 C29 H29C 109.5
H29A C29 H29C 109.5
H29B C29 H29C 109.5
C27 C30 H30A 109.5
C27 C30 H30B 109.5
H30A C30 H30B 109.5
C27 C30 H30C 109.5
H30A C30 H30C 109.5
H30B C30 H30C 109.5
C36 C31 C32 115.5(5)
C36 C31 B2 119.7(5)
C32 C31 B2 124.8(5)
C33 C32 C31 121.6(5)
C33 C32 H32 119.2
C31 C32 H32 119.2
C34 C33 C32 120.7(5)
C34 C33 H33 119.6
C32 C33 H33 119.6
C35 C34 C33 119.0(6)
C35 C34 H34 120.5
C33 C34 H34 120.5
C34 C35 C36 120.7(6)
C34 C35 H35 119.6
C36 C35 H35 119.6
C35 C36 C31 122.4(5)
C35 C36 H36 118.8
C31 C36 H36 118.8
C40 C37 C38 110.5(5)
C40 C37 C39 106.2(6)
C38 C37 C39 104.7(5)
C40 C37 P3 109.8(4)
C38 C37 P3 115.9(4)
C39 C37 P3 109.3(4)
C37 C38 H38A 109.5
C37 C38 H38B 109.5
H38A C38 H38B 109.5
C37 C38 H38C 109.5
H38A C38 H38C 109.5
H38B C38 H38C 109.5
C37 C39 H39A 109.5
C37 C39 H39B 109.5
H39A C39 H39B 109.5
C37 C39 H39C 109.5
H39A C39 H39C 109.5
H39B C39 H39C 109.5
C37 C40 H40A 109.5
C37 C40 H40B 109.5
H40A C40 H40B 109.5
C37 C40 H40C 109.5
H40A C40 H40C 109.5
H40B C40 H40C 109.5
C42 C41 C43 109.1(5)
C42 C41 C44 109.1(6)
C43 C41 C44 103.3(5)
C42 C41 P3 111.0(5)
C43 C41 P3 115.2(4)
C44 C41 P3 108.7(4)
C41 C42 H42A 109.5
C41 C42 H42B 109.5
H42A C42 H42B 109.5
C41 C42 H42C 109.5
H42A C42 H42C 109.5
H42B C42 H42C 109.5
C41 C43 H43A 109.5
C41 C43 H43B 109.5
H43A C43 H43B 109.5
C41 C43 H43C 109.5
H43A C43 H43C 109.5
H43B C43 H43C 109.5
C41 C44 H44A 109.5
C41 C44 H44B 109.5
H44A C44 H44B 109.5
C41 C44 H44C 109.5
H44A C44 H44C 109.5
H44B C44 H44C 109.5
C47 C45 C46 111.4(5)
C47 C45 C48 105.0(6)
C46 C45 C48 105.3(5)
C47 C45 P3 110.3(5)
C46 C45 P3 116.2(4)
C48 C45 P3 107.9(4)
C45 C46 H46A 109.5
C45 C46 H46B 109.5
H46A C46 H46B 109.5
C45 C46 H46C 109.5
H46A C46 H46C 109.5
H46B C46 H46C 109.5
C45 C47 H47A 109.5
C45 C47 H47B 109.5
H47A C47 H47B 109.5
C45 C47 H47C 109.5
H47A C47 H47C 109.5
H47B C47 H47C 109.5
C45 C48 H48A 109.5
C45 C48 H48B 109.5
H48A C48 H48B 109.5
C45 C48 H48C 109.5
H48A C48 H48C 109.5
H48B C48 H48C 109.5
C54 C49 C50 117.2(5)
C54 C49 B3 119.2(5)
C50 C49 B3 123.6(5)
C51 C50 C49 120.5(5)
C51 C50 H50 119.8
C49 C50 H50 119.8
C52 C51 C50 120.8(5)
C52 C51 H51 119.6
C50 C51 H51 119.6
C51 C52 C53 120.2(5)
C51 C52 H52 119.9
C53 C52 H52 119.9
C52 C53 C54 119.0(5)
C52 C53 H53 120.5
C54 C53 H53 120.5
C49 C54 C53 122.4(5)
C49 C54 H54 118.8
C53 C54 H54 118.8
C61 C59 C62 105.2(5)
C61 C59 C60 108.9(5)
C62 C59 C60 107.9(5)
C61 C59 P4 109.2(4)
C62 C59 P4 110.3(4)
C60 C59 P4 114.9(4)
C59 C60 H60A 109.5
C59 C60 H60B 109.5
H60A C60 H60B 109.5
C59 C60 H60C 109.5
H60A C60 H60C 109.5
H60B C60 H60C 109.5
C59 C61 H61A 109.5
C59 C61 H61B 109.5
H61A C61 H61B 109.5
C59 C61 H61C 109.5
H61A C61 H61C 109.5
H61B C61 H61C 109.5
C59 C62 H62A 109.5
C59 C62 H62B 109.5
H62A C62 H62B 109.5
C59 C62 H62C 109.5
H62A C62 H62C 109.5
H62B C62 H62C 109.5
C66 C63 C64 108.4(5)
C66 C63 C65 105.2(5)
C64 C63 C65 109.3(5)
C66 C63 P4 111.1(4)
C64 C63 P4 113.6(4)
C65 C63 P4 109.0(3)
C63 C64 H64A 109.5
C63 C64 H64B 109.5
H64A C64 H64B 109.5
C63 C64 H64C 109.5
H64A C64 H64C 109.5
H64B C64 H64C 109.5
C63 C65 H65A 109.5
C63 C65 H65B 109.5
H65A C65 H65B 109.5
C63 C65 H65C 109.5
H65A C65 H65C 109.5
H65B C65 H65C 109.5
C63 C66 H66A 109.5
C63 C66 H66B 109.5
H66A C66 H66B 109.5
C63 C66 H66C 109.5
H66A C66 H66C 109.5
H66B C66 H66C 109.5
C69 C67 C68 109.6(5)
C69 C67 C70 106.0(4)
C68 C67 C70 107.5(5)
C69 C67 P4 109.8(4)
C68 C67 P4 114.8(4)
C70 C67 P4 108.8(4)
C67 C68 H68A 109.5
C67 C68 H68B 109.5
H68A C68 H68B 109.5
C67 C68 H68C 109.5
H68A C68 H68C 109.5
H68B C68 H68C 109.5
C67 C69 H69A 109.5
C67 C69 H69B 109.5
H69A C69 H69B 109.5
C67 C69 H69C 109.5
H69A C69 H69C 109.5
H69B C69 H69C 109.5
C67 C70 H70A 109.5
C67 C70 H70B 109.5
H70A C70 H70B 109.5
C67 C70 H70C 109.5
H70A C70 H70C 109.5
H70B C70 H70C 109.5
C72 C71 C76 116.2(5)
C72 C71 B4 119.6(4)
C76 C71 B4 124.2(5)
C73 C72 C71 122.0(5)
C73 C72 H72 119.0
C71 C72 H72 119.0
C74 C73 C72 119.9(5)
C74 C73 H73 120.0
C72 C73 H73 120.0
C75 C74 C73 119.8(5)
C75 C74 H74 120.1
C73 C74 H74 120.1
C74 C75 C76 120.3(5)
C74 C75 H75 119.8
C76 C75 H75 119.8
C75 C76 C71 121.7(5)
C75 C76 H76 119.2
C71 C76 H76 119.2
B1 N1 P1 153.7(4)
B2 N2 P2 168.2(4)
B3 N3 P3 159.1(4)
B4 N4 P4 153.4(4)
N1 B1 C13 123.8(5)
N1 B1 Cl1 122.7(4)
C13 B1 Cl1 113.5(4)
N2 B2 C31 125.4(5)
N2 B2 Cl2 121.6(4)
C31 B2 Cl2 113.0(4)
N3 B3 C49 124.4(5)
N3 B3 Cl3 121.3(5)
C49 B3 Cl3 114.3(4)
N4 B4 C71 124.2(5)
N4 B4 Cl4 121.7(4)
C71 B4 Cl4 114.1(4)
N1 P1 C5 111.2(2)
N1 P1 C9 109.5(2)
C5 P1 C9 110.8(2)
N1 P1 C1 105.5(2)
C5 P1 C1 109.4(2)
C9 P1 C1 110.3(2)
N2 P2 C19 107.4(2)
N2 P2 C23 106.9(2)
C19 P2 C23 110.3(2)
N2 P2 C27 112.0(2)
C19 P2 C27 110.9(2)
C23 P2 C27 109.3(2)
N3 P3 C45 112.9(2)
N3 P3 C41 107.2(3)
C45 P3 C41 109.2(3)
N3 P3 C37 106.5(2)
C45 P3 C37 110.4(3)
C41 P3 C37 110.6(3)
N4 P4 C59 105.6(2)
N4 P4 C63 107.3(2)
C59 P4 C63 111.2(3)
N4 P4 C67 113.6(2)
C59 P4 C67 109.9(3)
C63 P4 C67 109.2(2)

loop_
_geom_bond_atom_site_label_1
_geom_bond_atom_site_label_2
_geom_bond_distance
C1 C2 1.531(7)
C1 C3 1.548(7)
C1 C4 1.561(7)
C1 P1 1.898(5)
C2 H2A 0.9800
C2 H2B 0.9800
C2 H2C 0.9800
C3 H3A 0.9800
C3 H3B 0.9800
C3 H3C 0.9800
C4 H4A 0.9800
C4 H4B 0.9800
C4 H4C 0.9800
C5 C7 1.545(7)
C5 C8 1.551(7)
C5 C6 1.552(7)
C5 P1 1.870(5)
C6 H6A 0.9800
C6 H6B 0.9800
C6 H6C 0.9800
C7 H7A 0.9800
C7 H7B 0.9800
C7 H7C 0.9800
C8 H8A 0.9800
C8 H8B 0.9800
C8 H8C 0.9800
C9 C12 1.545(7)
C9 C10 1.551(7)
C9 C11 1.553(7)
C9 P1 1.883(5)
C10 H10A 0.9800
C10 H10B 0.9800
C10 H10C 0.9800
C11 H11A 0.9800
C11 H11B 0.9800
C11 H11C 0.9800
C12 H12A 0.9800
C12 H12B 0.9800
C12 H12C 0.9800
C13 C14 1.398(7)
C13 C18 1.403(7)
C13 B1 1.566(8)
C14 C15 1.388(8)
C14 H14 0.9500
C15 C16 1.385(8)
C15 H15 0.9500
C16 C17 1.374(8)
C16 H16 0.9500
C17 C18 1.379(7)
C17 H17 0.9500
C18 H18 0.9500
C19 C21 1.532(7)
C19 C20 1.533(7)
C19 C22 1.568(7)
C19 P2 1.885(5)
C20 H20A 0.9800
C20 H20B 0.9800
C20 H20C 0.9800
C21 H21A 0.9800
C21 H21B 0.9800
C21 H21C 0.9800
C22 H22A 0.9800
C22 H22B 0.9800
C22 H22C 0.9800
C23 C25 1.535(7)
C23 C26 1.555(7)
C23 C24 1.558(7)
C23 P2 1.888(5)
C24 H24A 0.9800
C24 H24B 0.9800
C24 H24C 0.9800
C25 H25A 0.9800
C25 H25B 0.9800
C25 H25C 0.9800
C26 H26A 0.9800
C26 H26B 0.9800
C26 H26C 0.9800
C27 C29 1.527(7)
C27 C30 1.543(7)
C27 C28 1.545(6)
C27 P2 1.898(5)
C28 H28A 0.9800
C28 H28B 0.9800
C28 H28C 0.9800
C29 H29A 0.9800
C29 H29B 0.9800
C29 H29C 0.9800
C30 H30A 0.9800
C30 H30B 0.9800
C30 H30C 0.9800
C31 C36 1.396(7)
C31 C32 1.412(7)
C31 B2 1.563(8)
C32 C33 1.388(7)
C32 H32 0.9500
C33 C34 1.373(8)
C33 H33 0.9500
C34 C35 1.372(7)
C34 H34 0.9500
C35 C36 1.379(7)
C35 H35 0.9500
C36 H36 0.9500
C37 C40 1.505(8)
C37 C38 1.524(7)
C37 C39 1.573(8)
C37 P3 1.886(5)
C38 H38A 0.9800
C38 H38B 0.9800
C38 H38C 0.9800
C39 H39A 0.9800
C39 H39B 0.9800
C39 H39C 0.9800
C40 H40A 0.9800
C40 H40B 0.9800
C40 H40C 0.9800
C41 C42 1.486(9)
C41 C43 1.534(8)
C41 C44 1.582(9)
C41 P3 1.884(6)
C42 H42A 0.9800
C42 H42B 0.9800
C42 H42C 0.9800
C43 H43A 0.9800
C43 H43B 0.9800
C43 H43C 0.9800
C44 H44A 0.9800
C44 H44B 0.9800
C44 H44C 0.9800
C45 C47 1.493(9)
C45 C46 1.533(7)
C45 C48 1.571(9)
C45 P3 1.878(6)
C46 H46A 0.9800
C46 H46B 0.9800
C46 H46C 0.9800
C47 H47A 0.9800
C47 H47B 0.9800
C47 H47C 0.9800
C48 H48A 0.9800
C48 H48B 0.9800
C48 H48C 0.9800
C49 C54 1.390(7)
C49 C50 1.420(6)
C49 B3 1.564(8)
C50 C51 1.387(7)
C50 H50 0.9500
C51 C52 1.379(7)
C51 H51 0.9500
C52 C53 1.388(7)
C52 H52 0.9500
C53 C54 1.397(7)
C53 H53 0.9500
C54 H54 0.9500
C59 C61 1.543(8)
C59 C62 1.547(8)
C59 C60 1.552(7)
C59 P4 1.879(6)
C60 H60A 0.9800
C60 H60B 0.9800
C60 H60C 0.9800
C61 H61A 0.9800
C61 H61B 0.9800
C61 H61C 0.9800
C62 H62A 0.9800
C62 H62B 0.9800
C62 H62C 0.9800
C63 C66 1.536(8)
C63 C64 1.542(7)
C63 C65 1.543(7)
C63 P4 1.883(5)
C64 H64A 0.9800
C64 H64B 0.9800
C64 H64C 0.9800
C65 H65A 0.9800
C65 H65B 0.9800
C65 H65C 0.9800
C66 H66A 0.9800
C66 H66B 0.9800
C66 H66C 0.9800
C67 C69 1.525(7)
C67 C68 1.546(7)
C67 C70 1.567(8)
C67 P4 1.887(5)
C68 H68A 0.9800
C68 H68B 0.9800
C68 H68C 0.9800
C69 H69A 0.9800
C69 H69B 0.9800
C69 H69C 0.9800
C70 H70A 0.9800
C70 H70B 0.9800
C70 H70C 0.9800
C71 C72 1.397(7)
C71 C76 1.411(7)
C71 B4 1.573(8)
C72 C73 1.393(7)
C72 H72 0.9500
C73 C74 1.382(7)
C73 H73 0.9500
C74 C75 1.372(7)
C74 H74 0.9500
C75 C76 1.388(7)
C75 H75 0.9500
C76 H76 0.9500
N1 B1 1.359(7)
N1 P1 1.576(4)
N2 B2 1.345(7)
N2 P2 1.566(4)
N3 B3 1.361(7)
N3 P3 1.567(4)
N4 B4 1.359(6)
N4 P4 1.576(4)
B1 Cl1 1.860(6)
B2 Cl2 1.858(6)
B3 Cl3 1.864(6)
B4 Cl4 1.850(6)

loop_
_geom_torsion_atom_site_label_1
_geom_torsion_atom_site_label_2
_geom_torsion_atom_site_label_3
_geom_torsion_atom_site_label_4
_geom_torsion
C18 C13 C14 C15 -2.8(8)
B1 C13 C14 C15 174.6(5)
C13 C14 C15 C16 3.0(9)
C14 C15 C16 C17 -1.1(9)
C15 C16 C17 C18 -0.7(10)
C16 C17 C18 C13 0.8(9)
C14 C13 C18 C17 0.9(8)
B1 C13 C18 C17 -176.6(5)
C36 C31 C32 C33 0.1(8)
B2 C31 C32 C33 -179.7(5)
C31 C32 C33 C34 1.2(9)
C32 C33 C34 C35 -1.3(10)
C33 C34 C35 C36 0.2(10)
C34 C35 C36 C31 1.2(10)
C32 C31 C36 C35 -1.3(8)
B2 C31 C36 C35 178.5(6)
C54 C49 C50 C51 1.0(7)
B3 C49 C50 C51 -179.6(5)
C49 C50 C51 C52 -1.1(8)
C50 C51 C52 C53 1.2(8)
C51 C52 C53 C54 -1.1(8)
C50 C49 C54 C53 -1.0(8)
B3 C49 C54 C53 179.6(5)
C52 C53 C54 C49 1.1(9)
C76 C71 C72 C73 1.9(7)
B4 C71 C72 C73 -178.7(5)
C71 C72 C73 C74 -1.3(8)
C72 C73 C74 C75 0.7(8)
C73 C74 C75 C76 -0.8(9)
C74 C75 C76 C71 1.5(8)
C72 C71 C76 C75 -2.0(7)
B4 C71 C76 C75 178.6(5)
P1 N1 B1 C13 -165.1(6)
P1 N1 B1 Cl1 14.7(11)
C14 C13 B1 N1 -163.1(5)
C18 C13 B1 N1 14.2(8)
C14 C13 B1 Cl1 17.1(7)
C18 C13 B1 Cl1 -165.7(4)
P2 N2 B2 C31 -162.2(19)
P2 N2 B2 Cl2 15(3)
C36 C31 B2 N2 2.0(9)
C32 C31 B2 N2 -178.3(5)
C36 C31 B2 Cl2 -175.9(4)
C32 C31 B2 Cl2 3.9(7)
P3 N3 B3 C49 -149.9(9)
P3 N3 B3 Cl3 29.8(15)
C54 C49 B3 N3 7.6(9)
C50 C49 B3 N3 -171.8(5)
C54 C49 B3 Cl3 -172.0(4)
C50 C49 B3 Cl3 8.6(7)
P4 N4 B4 C71 -141.3(7)
P4 N4 B4 Cl4 41.8(11)
C72 C71 B4 N4 1.5(8)
C76 C71 B4 N4 -179.0(5)
C72 C71 B4 Cl4 178.7(4)
C76 C71 B4 Cl4 -1.9(7)
B1 N1 P1 C5 -73.7(9)
B1 N1 P1 C9 49.1(9)
B1 N1 P1 C1 167.8(8)
C7 C5 P1 N1 165.3(4)
C8 C5 P1 N1 42.3(4)
C6 C5 P1 N1 -70.9(4)
C7 C5 P1 C9 43.2(4)
C8 C5 P1 C9 -79.7(4)
C6 C5 P1 C9 167.1(4)
C7 C5 P1 C1 -78.6(4)
C8 C5 P1 C1 158.5(4)
C6 C5 P1 C1 45.2(4)
C12 C9 P1 N1 38.1(4)
C10 C9 P1 N1 159.3(4)
C11 C9 P1 N1 -78.2(4)
C12 C9 P1 C5 161.1(3)
C10 C9 P1 C5 -77.7(4)
C11 C9 P1 C5 44.8(4)
C12 C9 P1 C1 -77.6(4)
C10 C9 P1 C1 43.6(4)
C11 C9 P1 C1 166.1(3)
C2 C1 P1 N1 165.9(4)
C3 C1 P1 N1 -70.9(4)
C4 C1 P1 N1 43.9(4)
C2 C1 P1 C5 46.2(5)
C3 C1 P1 C5 169.4(3)
C4 C1 P1 C5 -75.9(4)
C2 C1 P1 C9 -75.9(5)
C3 C1 P1 C9 47.3(4)
C4 C1 P1 C9 162.0(4)
B2 N2 P2 C19 -119(2)
B2 N2 P2 C23 122(2)
B2 N2 P2 C27 2(2)
C21 C19 P2 N2 -40.8(4)
C20 C19 P2 N2 76.1(4)
C22 C19 P2 N2 -162.6(4)
C21 C19 P2 C23 75.3(4)
C20 C19 P2 C23 -167.8(4)
C22 C19 P2 C23 -46.5(4)
C21 C19 P2 C27 -163.4(4)
C20 C19 P2 C27 -46.5(4)
C22 C19 P2 C27 74.8(4)
C25 C23 P2 N2 75.0(4)
C26 C23 P2 N2 -41.0(4)
C24 C23 P2 N2 -162.6(4)
C25 C23 P2 C19 -41.4(4)
C26 C23 P2 C19 -157.5(4)
C24 C23 P2 C19 80.9(4)
C25 C23 P2 C27 -163.6(3)
C26 C23 P2 C27 80.3(4)
C24 C23 P2 C27 -41.3(4)
C29 C27 P2 N2 70.4(4)
C30 C27 P2 N2 -45.1(4)
C28 C27 P2 N2 -166.3(4)
C29 C27 P2 C19 -169.7(4)
C30 C27 P2 C19 74.8(4)
C28 C27 P2 C19 -46.4(5)
C29 C27 P2 C23 -47.8(4)
C30 C27 P2 C23 -163.3(4)
C28 C27 P2 C23 75.5(4)
B3 N3 P3 C45 -43.7(13)
B3 N3 P3 C41 -164.0(12)
B3 N3 P3 C37 77.6(12)
C47 C45 P3 N3 -42.1(6)
C46 C45 P3 N3 -170.2(5)
C48 C45 P3 N3 72.0(5)
C47 C45 P3 C41 77.0(5)
C46 C45 P3 C41 -51.0(6)
C48 C45 P3 C41 -168.8(4)
C47 C45 P3 C37 -161.2(5)
C46 C45 P3 C37 70.8(6)
C48 C45 P3 C37 -47.0(5)
C42 C41 P3 N3 -41.9(6)
C43 C41 P3 N3 -166.6(4)
C44 C41 P3 N3 78.2(5)
C42 C41 P3 C45 -164.4(5)
C43 C41 P3 C45 70.9(5)
C44 C41 P3 C45 -44.4(5)
C42 C41 P3 C37 73.9(6)
C43 C41 P3 C37 -50.8(5)
C44 C41 P3 C37 -166.1(4)
C40 C37 P3 N3 -42.1(5)
C38 C37 P3 N3 -168.0(4)
C39 C37 P3 N3 74.0(4)
C40 C37 P3 C45 80.8(5)
C38 C37 P3 C45 -45.2(5)
C39 C37 P3 C45 -163.1(4)
C40 C37 P3 C41 -158.2(5)
C38 C37 P3 C41 75.8(5)
C39 C37 P3 C41 -42.1(5)
B4 N4 P4 C59 74.1(9)
B4 N4 P4 C63 -167.3(9)
B4 N4 P4 C67 -46.5(10)
C61 C59 P4 N4 -43.5(4)
C62 C59 P4 N4 71.6(4)
C60 C59 P4 N4 -166.2(4)
C61 C59 P4 C63 -159.6(4)
C62 C59 P4 C63 -44.5(4)
C60 C59 P4 C63 77.7(5)
C61 C59 P4 C67 79.4(4)
C62 C59 P4 C67 -165.5(4)
C60 C59 P4 C67 -43.3(5)
C66 C63 P4 N4 76.8(4)
C64 C63 P4 N4 -160.8(4)
C65 C63 P4 N4 -38.6(4)
C66 C63 P4 C59 -168.2(4)
C64 C63 P4 C59 -45.7(5)
C65 C63 P4 C59 76.4(4)
C66 C63 P4 C67 -46.7(4)
C64 C63 P4 C67 75.7(4)
C65 C63 P4 C67 -162.2(4)
C69 C67 P4 N4 71.2(5)
C68 C67 P4 N4 -164.7(4)
C70 C67 P4 N4 -44.3(4)
C69 C67 P4 C59 -46.9(4)
C68 C67 P4 C59 77.2(5)
C70 C67 P4 C59 -162.4(4)
C69 C67 P4 C63 -169.0(4)
C68 C67 P4 C63 -45.0(5)
C70 C67 P4 C63 75.4(4)
